data_7044957
loop_
_publ_author_name
'Blackaby, William J. M.'
'Sabater, Sara'
'Poulten, Rebecca C.'
'Page, Michael J.'
'Folli, Andrea'
'Krewald, Vera'
'Mahon, Mary F.'
'Murphy, Damien M.'
'Richards, Emma'
'Whittlesey, Michael K.'

_publ_section_title
;
 Mono- and dinuclear Ni(i) products formed upon bromide abstraction from
 the Ni(i) ring-expanded NHC complex [Ni(6-Mes)(PPh<sub>3</sub>)Br].
;
_journal_issue 3
_journal_name_full 'Dalton transactions (Cambridge, England : 2003)'
_journal_page_first 769
_journal_page_last 782
_journal_paper_doi 10.1039/c7dt04187j
_journal_volume 47
_journal_year 2018
_chemical_formula_moiety 'C41 H43 Br N2 Ni O P, F6 P'
_chemical_formula_sum 'C41 H43 Br F6 N2 Ni O P2'
_chemical_formula_weight 894.33
_space_group_crystal_system monoclinic
_space_group_IT_number 14
_space_group_name_Hall '-P 2ybc'
_space_group_name_H-M_alt 'P 1 21/c 1'
_symmetry_space_group_name_Hall '-P 2ybc'
_symmetry_space_group_name_H-M 'P 1 21/c 1'
_atom_sites_solution_hydrogens geom
_atom_sites_solution_primary direct
_audit_creation_date 2017-11-06
_audit_creation_method
;
Olex2 1.2
(compiled 2017.08.10 svn.r3458 for OlexSys, GUI svn.r5381)
;
_audit_update_record
;
2017-11-06 deposited with the CCDC.
2017-12-04 downloaded from the CCDC.
;
_cell_angle_alpha 90
_cell_angle_beta 102.2870(10)
_cell_angle_gamma 90
_cell_formula_units_Z 4
_cell_length_a 12.12100(10)
_cell_length_b 13.6450(2)
_cell_length_c 24.6950(4)
_cell_measurement_reflns_used 81129
_cell_measurement_temperature 150(2)
_cell_measurement_theta_max 27.485
_cell_measurement_theta_min 2.910
_cell_volume 3990.78(9)
_computing_cell_refinement 'HKL Scalepack (Otwinowski & Minor 1997)'
_computing_data_collection 'Collect (Bruker AXS BV, 1997-2004)'
_computing_data_reduction 'Denzo & Scalepack (Otwinowski & Minor, 1997)'
_computing_molecular_graphics 'Olex2 (Dolomanov et al., 2009)'
_computing_publication_material 'Olex2 (Dolomanov et al., 2009)'
_computing_structure_refinement 'ShelXL (Sheldrick, 2015)'
_computing_structure_solution 'ShelXS (Sheldrick, 2008)'
_diffrn_ambient_temperature 150.15
_diffrn_measured_fraction_theta_full 0.994
_diffrn_measured_fraction_theta_max 0.990
_diffrn_measurement_device_type '95mm CCD camera on \k-goniostat'
_diffrn_measurement_method CCD
_diffrn_radiation_type MoK\a
_diffrn_radiation_wavelength 0.71073
_diffrn_reflns_av_R_equivalents 0.0434
_diffrn_reflns_av_unetI/netI 0.0317
_diffrn_reflns_Laue_measured_fraction_full 0.994
_diffrn_reflns_Laue_measured_fraction_max 0.990
_diffrn_reflns_limit_h_max 15
_diffrn_reflns_limit_h_min -15
_diffrn_reflns_limit_k_max 17
_diffrn_reflns_limit_k_min -17
_diffrn_reflns_limit_l_max 31
_diffrn_reflns_limit_l_min -31
_diffrn_reflns_number 48488
_diffrn_reflns_point_group_measured_fraction_full 0.994
_diffrn_reflns_point_group_measured_fraction_max 0.990
_diffrn_reflns_theta_full 25.242
_diffrn_reflns_theta_max 27.426
_diffrn_reflns_theta_min 3.634
_exptl_absorpt_coefficient_mu 1.631
_exptl_absorpt_correction_T_max 0.850
_exptl_absorpt_correction_T_min 0.738
_exptl_absorpt_correction_type multi-scan
_exptl_absorpt_process_details
;
multi-scan from symmetry-related measurements 
 Sortav (Blessing 1995)
;
_exptl_crystal_colour orange
_exptl_crystal_colour_primary orange
_exptl_crystal_density_diffrn 1.489
_exptl_crystal_density_method 'not measured'
_exptl_crystal_description block
_exptl_crystal_F_000 1832
_exptl_crystal_size_max 0.2
_exptl_crystal_size_mid 0.2
_exptl_crystal_size_min 0.1
_refine_diff_density_max 0.617
_refine_diff_density_min -0.550
_refine_diff_density_rms 0.074
_refine_ls_extinction_method none
_refine_ls_goodness_of_fit_ref 1.034
_refine_ls_hydrogen_treatment constr
_refine_ls_matrix_type full
_refine_ls_number_parameters 493
_refine_ls_number_reflns 9020
_refine_ls_number_restraints 0
_refine_ls_restrained_S_all 1.034
_refine_ls_R_factor_all 0.0553
_refine_ls_R_factor_gt 0.0417
_refine_ls_shift/su_max 0.001
_refine_ls_shift/su_mean 0.000
_refine_ls_structure_factor_coef Fsqd
_refine_ls_weighting_details 'w=1/[\s^2^(Fo^2^)+(0.0520P)^2^+5.2854P] where P=(Fo^2^+2Fc^2^)/3'
_refine_ls_weighting_scheme calc
_refine_ls_wR_factor_gt 0.1042
_refine_ls_wR_factor_ref 0.1113
_reflns_Friedel_coverage 0.000
_reflns_number_gt 7430
_reflns_number_total 9020
_reflns_threshold_expression 'I > 2\s(I)'
_cod_data_source_file c7dt04187j2.cif
_cod_data_source_block k14mkw20
_cod_depositor_comments 'Adding full bibliography for 7044955--7044965.cif.'
_cod_database_code 7044957
_shelx_shelxl_version_number 2014/7
_shelx_space_group_comment
;
The symmetry employed for this shelxl refinement is uniquely defined
by the following loop, which should always be used as a source of
symmetry information in preference to the above space-group names.
They are only intended as comments.
;
_shelx_estimated_absorpt_t_max 0.854
_shelx_estimated_absorpt_t_min 0.736
_olex2_refinement_description
;
1. Fixed Uiso
 At 1.2 times of:
  All C(H) groups, All C(H,H) groups
 At 1.5 times of:
  All C(H,H,H) groups
2.a Secondary CH2 refined with riding coordinates:
 C2(H2A,H2B), C3(H3A,H3B), C4(H4A,H4B)
2.b Aromatic/amide H refined with riding coordinates:
 C7(H7), C9(H9), C16(H16), C18(H18), C24(H24), C25(H25), C26(H26), C27(H27),
 C28(H28), C30(H30), C31(H31), C32(H32), C33(H33), C34(H34), C36(H36), C37(H37),
  C38(H38), C39(H39), C40(H40)
2.c Idealised Me refined as rotating group:
 C11(H11A,H11B,H11C), C12(H12A,H12B,H12C), C13(H13A,H13B,H13C), C20(H20A,H20B,
 H20C), C21(H21A,H21B,H21C), C22(H22A,H22B,H22C)
;
_olex2_submission_special_instructions 'No special instructions were received'

loop_
_space_group_symop_operation_xyz
'x, y, z'
'-x, y+1/2, -z+1/2'
'-x, -y, -z'
'x, -y-1/2, z-1/2'

loop_
_atom_site_label
_atom_site_type_symbol
_atom_site_fract_x
_atom_site_fract_y
_atom_site_fract_z
_atom_site_U_iso_or_equiv
_atom_site_adp_type
_atom_site_occupancy
_atom_site_site_symmetry_order
_atom_site_calc_flag
_atom_site_refinement_flags_posn
_atom_site_disorder_assembly
_atom_site_disorder_group
Br1 Br 0.90961(2) 0.37304(2) 0.21052(2) 0.03244(9) Uani 1 1 d . A 1
Ni1 Ni 0.76017(3) 0.26974(2) 0.17862(2) 0.02134(9) Uani 1 1 d . . .
P1 P 0.64460(5) 0.37828(5) 0.20828(3) 0.02122(14) Uani 1 1 d . . .
P2 P 0.81613(8) 0.82491(7) 0.02793(4) 0.0445(2) Uani 1 1 d . . .
F1 F 0.8705(3) 0.7202(2) 0.03119(17) 0.1055(11) Uani 1 1 d . . .
F2 F 0.9378(2) 0.87517(19) 0.04307(11) 0.0716(7) Uani 1 1 d . . .
F3 F 0.8226(3) 0.8315(3) -0.03445(11) 0.1204(15) Uani 1 1 d . . .
F4 F 0.7599(3) 0.9286(2) 0.0243(2) 0.1259(15) Uani 1 1 d . . .
F5 F 0.6955(2) 0.77415(17) 0.01184(10) 0.0649(6) Uani 1 1 d . . .
F6 F 0.8132(3) 0.8198(2) 0.09024(11) 0.0957(10) Uani 1 1 d . . .
O1 O 0.5816(2) 0.13174(15) 0.15974(12) 0.0496(6) Uani 1 1 d . . .
N1 N 0.90859(18) 0.10306(16) 0.17682(9) 0.0251(5) Uani 1 1 d . . .
N2 N 0.85765(18) 0.18800(16) 0.09451(9) 0.0240(4) Uani 1 1 d . . .
C1 C 0.8537(2) 0.17697(18) 0.14750(11) 0.0224(5) Uani 1 1 d . . .
C2 C 0.9783(2) 0.0314(2) 0.15370(12) 0.0327(6) Uani 1 1 d . . .
H2A H 0.9328 -0.0278 0.1409 0.039 Uiso 1 1 calc R . .
H2B H 1.0438 0.0113 0.1828 0.039 Uiso 1 1 calc R . .
C3 C 1.0192(2) 0.0766(2) 0.10570(12) 0.0321(6) Uani 1 1 d . . .
H3A H 1.0558 0.0258 0.0869 0.038 Uiso 1 1 calc R . .
H3B H 1.0760 0.1278 0.1197 0.038 Uiso 1 1 calc R . .
C4 C 0.9216(2) 0.1215(2) 0.06475(12) 0.0301(6) Uani 1 1 d . . .
H4A H 0.9504 0.1587 0.0362 0.036 Uiso 1 1 calc R . .
H4B H 0.8712 0.0690 0.0459 0.036 Uiso 1 1 calc R . .
C5 C 0.8955(2) 0.0883(2) 0.23299(11) 0.0278(6) Uani 1 1 d . . .
C6 C 0.8082(3) 0.0275(2) 0.24228(14) 0.0368(7) Uani 1 1 d . . .
C7 C 0.7902(3) 0.0217(3) 0.29566(16) 0.0460(9) Uani 1 1 d . . .
H7 H 0.7300 -0.0176 0.3027 0.055 Uiso 1 1 calc R . .
C8 C 0.8576(3) 0.0718(3) 0.33897(14) 0.0463(9) Uani 1 1 d . . .
C9 C 0.9505(3) 0.1237(2) 0.32971(13) 0.0407(8) Uani 1 1 d . . .
H9 H 0.9997 0.1544 0.3601 0.049 Uiso 1 1 calc R . .
C10 C 0.9729(2) 0.1318(2) 0.27676(12) 0.0316(6) Uani 1 1 d . . .
C11 C 0.7404(3) -0.0365(2) 0.19645(17) 0.0493(9) Uani 1 1 d . . .
H11A H 0.7761 -0.1011 0.1973 0.074 Uiso 1 1 calc GR . .
H11B H 0.7384 -0.0055 0.1604 0.074 Uiso 1 1 calc GR . .
H11C H 0.6633 -0.0439 0.2021 0.074 Uiso 1 1 calc GR . .
C12 C 0.8325(4) 0.0700(4) 0.39683(17) 0.0698(14) Uani 1 1 d . . .
H12A H 0.8969 0.0973 0.4234 0.105 Uiso 1 1 calc GR . .
H12B H 0.8195 0.0023 0.4071 0.105 Uiso 1 1 calc GR . .
H12C H 0.7650 0.1093 0.3972 0.105 Uiso 1 1 calc GR . .
C13 C 1.0786(2) 0.1804(3) 0.26763(14) 0.0404(7) Uani 1 1 d . . .
H13A H 1.1349 0.1303 0.2646 0.061 Uiso 1 1 calc GR . .
H13B H 1.1086 0.2237 0.2990 0.061 Uiso 1 1 calc GR . .
H13C H 1.0613 0.2190 0.2334 0.061 Uiso 1 1 calc GR . .
C14 C 0.8008(2) 0.2704(2) 0.06395(10) 0.0258(5) Uani 1 1 d . . .
C15 C 0.8626(3) 0.3551(2) 0.05977(12) 0.0311(6) Uani 1 1 d . . .
C16 C 0.8059(3) 0.4347(2) 0.03145(12) 0.0394(7) Uani 1 1 d . . .
H16 H 0.8465 0.4935 0.0290 0.047 Uiso 1 1 calc R . .
C17 C 0.6920(3) 0.4309(2) 0.00673(12) 0.0413(8) Uani 1 1 d . . .
C18 C 0.6351(3) 0.3438(2) 0.00952(12) 0.0402(7) Uani 1 1 d . . .
H18 H 0.5575 0.3403 -0.0080 0.048 Uiso 1 1 calc R . .
C19 C 0.6865(2) 0.2613(2) 0.03689(11) 0.0306(6) Uani 1 1 d . . .
C20 C 0.9880(3) 0.3605(2) 0.08282(15) 0.0421(8) Uani 1 1 d . . .
H20A H 1.0095 0.3113 0.1121 0.063 Uiso 1 1 calc GR . .
H20B H 1.0076 0.4259 0.0983 0.063 Uiso 1 1 calc GR . .
H20C H 1.0284 0.3479 0.0531 0.063 Uiso 1 1 calc GR . .
C21 C 0.6343(4) 0.5194(3) -0.02332(15) 0.0584(11) Uani 1 1 d . . .
H21A H 0.5652 0.4988 -0.0492 0.088 Uiso 1 1 calc GR . .
H21B H 0.6852 0.5512 -0.0439 0.088 Uiso 1 1 calc GR . .
H21C H 0.6151 0.5656 0.0036 0.088 Uiso 1 1 calc GR . .
C22 C 0.6229(3) 0.1661(2) 0.03305(15) 0.0424(8) Uani 1 1 d . . .
H22A H 0.5495 0.1770 0.0427 0.064 Uiso 1 1 calc GR . .
H22B H 0.6664 0.1186 0.0588 0.064 Uiso 1 1 calc GR . .
H22C H 0.6113 0.1407 -0.0049 0.064 Uiso 1 1 calc GR . .
C23 C 0.6239(2) 0.49587(19) 0.17197(11) 0.0260(5) Uani 1 1 d . . .
C24 C 0.7010(3) 0.5307(2) 0.14254(12) 0.0322(6) Uani 1 1 d . . .
H24 H 0.7657 0.4928 0.1405 0.039 Uiso 1 1 calc R . .
C25 C 0.6838(3) 0.6212(2) 0.11592(13) 0.0400(7) Uani 1 1 d . . .
H25 H 0.7379 0.6454 0.0965 0.048 Uiso 1 1 calc R . .
C26 C 0.5898(3) 0.6752(2) 0.11758(13) 0.0418(8) Uani 1 1 d . . .
H26 H 0.5791 0.7371 0.0996 0.050 Uiso 1 1 calc R . .
C27 C 0.5098(3) 0.6401(2) 0.14550(14) 0.0393(7) Uani 1 1 d . . .
H27 H 0.4437 0.6773 0.1459 0.047 Uiso 1 1 calc R . .
C28 C 0.5266(2) 0.5506(2) 0.17289(12) 0.0312(6) Uani 1 1 d . . .
H28 H 0.4722 0.5265 0.1922 0.037 Uiso 1 1 calc R . .
C29 C 0.5001(2) 0.33310(18) 0.19842(11) 0.0238(5) Uani 1 1 d . . .
C30 C 0.4361(2) 0.3264(2) 0.14454(12) 0.0304(6) Uani 1 1 d . . .
H30 H 0.4667 0.3486 0.1144 0.036 Uiso 1 1 calc R . .
C31 C 0.3278(3) 0.2873(2) 0.13452(13) 0.0375(7) Uani 1 1 d . . .
H31 H 0.2843 0.2834 0.0977 0.045 Uiso 1 1 calc R . .
C32 C 0.2837(3) 0.2544(2) 0.17840(14) 0.0393(7) Uani 1 1 d . . .
H32 H 0.2093 0.2283 0.1717 0.047 Uiso 1 1 calc R . .
C33 C 0.3468(2) 0.2590(2) 0.23190(13) 0.0347(6) Uani 1 1 d . . .
H33 H 0.3165 0.2348 0.2618 0.042 Uiso 1 1 calc R . .
C34 C 0.4551(2) 0.2994(2) 0.24215(12) 0.0275(6) Uani 1 1 d . . .
H34 H 0.4979 0.3038 0.2791 0.033 Uiso 1 1 calc R . .
C35 C 0.6870(2) 0.40070(19) 0.28225(11) 0.0238(5) Uani 1 1 d . . .
C36 C 0.6533(2) 0.4847(2) 0.30663(12) 0.0313(6) Uani 1 1 d . . .
H36 H 0.6118 0.5343 0.2841 0.038 Uiso 1 1 calc R . .
C37 C 0.6805(3) 0.4959(2) 0.36401(13) 0.0364(7) Uani 1 1 d . . .
H37 H 0.6570 0.5529 0.3806 0.044 Uiso 1 1 calc R . .
C38 C 0.7414(3) 0.4247(2) 0.39663(12) 0.0369(7) Uani 1 1 d . . .
H38 H 0.7591 0.4322 0.4358 0.044 Uiso 1 1 calc R . .
C39 C 0.7771(3) 0.3420(3) 0.37265(13) 0.0402(7) Uani 1 1 d . . .
H39 H 0.8201 0.2933 0.3954 0.048 Uiso 1 1 calc R . .
C40 C 0.7502(2) 0.3301(2) 0.31569(12) 0.0332(6) Uani 1 1 d . . .
H40 H 0.7751 0.2734 0.2994 0.040 Uiso 1 1 calc R . .
C41 C 0.6478(3) 0.1830(2) 0.16496(13) 0.0347(7) Uani 1 1 d . . .

loop_
_atom_site_aniso_label
_atom_site_aniso_U_11
_atom_site_aniso_U_22
_atom_site_aniso_U_33
_atom_site_aniso_U_23
_atom_site_aniso_U_13
_atom_site_aniso_U_12
Br1 0.02761(15) 0.03320(16) 0.03555(16) -0.00424(12) 0.00460(11) -0.00607(11)
Ni1 0.02059(16) 0.02030(16) 0.02338(17) -0.00019(13) 0.00525(12) -0.00010(12)
P1 0.0231(3) 0.0195(3) 0.0211(3) 0.0004(2) 0.0047(2) 0.0014(2)
P2 0.0592(5) 0.0403(5) 0.0355(5) -0.0019(4) 0.0133(4) -0.0145(4)
F1 0.101(2) 0.0530(16) 0.170(3) -0.0157(19) 0.045(2) 0.0040(15)
F2 0.0659(15) 0.0864(18) 0.0652(15) -0.0205(13) 0.0195(12) -0.0301(13)
F3 0.132(3) 0.184(4) 0.0444(15) -0.0003(18) 0.0184(16) -0.102(3)
F4 0.089(2) 0.0446(15) 0.237(5) 0.017(2) 0.020(2) -0.0088(15)
F5 0.0648(14) 0.0619(15) 0.0673(15) 0.0038(12) 0.0122(12) -0.0258(11)
F6 0.127(3) 0.116(2) 0.0523(15) -0.0257(16) 0.0364(16) -0.059(2)
O1 0.0397(13) 0.0219(11) 0.091(2) -0.0107(12) 0.0226(13) 0.0012(10)
N1 0.0260(11) 0.0240(11) 0.0260(11) 0.0027(9) 0.0074(9) 0.0056(9)
N2 0.0229(10) 0.0260(11) 0.0229(11) 0.0008(9) 0.0044(8) 0.0045(8)
C1 0.0170(11) 0.0230(12) 0.0263(13) 0.0001(10) 0.0031(10) 0.0005(9)
C2 0.0329(15) 0.0334(15) 0.0332(15) 0.0022(12) 0.0100(12) 0.0119(12)
C3 0.0270(14) 0.0385(16) 0.0312(15) -0.0025(12) 0.0071(11) 0.0080(12)
C4 0.0313(14) 0.0356(15) 0.0248(13) -0.0021(12) 0.0088(11) 0.0085(11)
C5 0.0295(14) 0.0260(13) 0.0297(14) 0.0092(11) 0.0105(11) 0.0071(11)
C6 0.0364(16) 0.0290(15) 0.0489(19) 0.0134(13) 0.0179(14) 0.0085(12)
C7 0.0488(19) 0.0406(18) 0.057(2) 0.0205(17) 0.0310(17) 0.0135(15)
C8 0.058(2) 0.0477(19) 0.0422(19) 0.0266(16) 0.0310(17) 0.0318(17)
C9 0.0479(18) 0.0474(19) 0.0272(15) 0.0088(13) 0.0090(13) 0.0227(15)
C10 0.0320(14) 0.0347(15) 0.0285(14) 0.0085(12) 0.0072(12) 0.0120(12)
C11 0.0449(19) 0.0328(17) 0.073(3) 0.0026(17) 0.0180(18) -0.0058(14)
C12 0.094(3) 0.079(3) 0.051(2) 0.032(2) 0.048(2) 0.046(3)
C13 0.0271(14) 0.053(2) 0.0388(17) 0.0019(15) 0.0008(12) 0.0010(13)
C14 0.0316(14) 0.0276(13) 0.0180(12) 0.0012(10) 0.0049(10) 0.0062(11)
C15 0.0413(16) 0.0301(15) 0.0240(14) -0.0005(11) 0.0115(12) 0.0002(12)
C16 0.068(2) 0.0284(15) 0.0274(15) 0.0030(12) 0.0216(15) 0.0036(14)
C17 0.068(2) 0.0359(17) 0.0218(14) 0.0046(12) 0.0124(14) 0.0197(15)
C18 0.0454(18) 0.0448(18) 0.0258(15) -0.0010(13) -0.0024(13) 0.0196(14)
C19 0.0341(15) 0.0322(15) 0.0235(13) -0.0028(11) 0.0018(11) 0.0079(11)
C20 0.0426(18) 0.0401(18) 0.0461(19) -0.0032(15) 0.0151(15) -0.0107(14)
C21 0.093(3) 0.044(2) 0.0383(19) 0.0109(16) 0.0129(19) 0.031(2)
C22 0.0316(15) 0.0414(18) 0.048(2) -0.0059(15) -0.0046(14) 0.0012(13)
C23 0.0324(14) 0.0223(13) 0.0214(13) 0.0001(10) 0.0012(10) -0.0006(10)
C24 0.0377(15) 0.0314(15) 0.0265(14) 0.0023(12) 0.0049(12) -0.0008(12)
C25 0.0527(19) 0.0366(17) 0.0279(15) 0.0078(13) 0.0025(14) -0.0084(14)
C26 0.064(2) 0.0240(15) 0.0296(16) 0.0041(12) -0.0072(15) -0.0037(14)
C27 0.0482(18) 0.0245(15) 0.0385(17) -0.0022(13) -0.0061(14) 0.0089(13)
C28 0.0342(15) 0.0254(14) 0.0317(15) -0.0030(11) 0.0017(12) 0.0026(11)
C29 0.0237(12) 0.0186(12) 0.0282(13) -0.0011(10) 0.0037(10) 0.0033(9)
C30 0.0336(14) 0.0278(14) 0.0283(14) 0.0015(11) 0.0029(11) 0.0006(11)
C31 0.0365(16) 0.0332(16) 0.0363(16) -0.0032(13) -0.0066(13) -0.0028(12)
C32 0.0271(14) 0.0332(16) 0.055(2) -0.0051(14) 0.0028(14) -0.0052(12)
C33 0.0293(14) 0.0335(15) 0.0426(17) -0.0012(13) 0.0100(13) -0.0037(12)
C34 0.0264(13) 0.0266(13) 0.0294(14) 0.0000(11) 0.0055(11) 0.0003(10)
C35 0.0233(12) 0.0248(13) 0.0227(13) -0.0004(10) 0.0033(10) -0.0020(10)
C36 0.0350(15) 0.0277(14) 0.0293(15) -0.0021(12) 0.0023(12) 0.0048(11)
C37 0.0418(17) 0.0371(16) 0.0300(15) -0.0092(13) 0.0070(13) -0.0010(13)
C38 0.0390(16) 0.0481(18) 0.0228(14) -0.0023(13) 0.0047(12) -0.0119(14)
C39 0.0452(18) 0.0430(18) 0.0291(16) 0.0077(14) 0.0006(13) 0.0038(14)
C40 0.0373(15) 0.0306(15) 0.0305(15) 0.0007(12) 0.0045(12) 0.0052(12)
C41 0.0301(15) 0.0311(16) 0.0445(18) -0.0025(13) 0.0119(13) 0.0121(13)

loop_
_atom_type_symbol
_atom_type_description
_atom_type_scat_dispersion_real
_atom_type_scat_dispersion_imag
_atom_type_scat_source
C C 0.0033 0.0016 'International Tables Vol C Tables 4.2.6.8 and 6.1.1.4'
H H 0.0000 0.0000 'International Tables Vol C Tables 4.2.6.8 and 6.1.1.4'
O O 0.0106 0.0060 'International Tables Vol C Tables 4.2.6.8 and 6.1.1.4'
Ni Ni 0.3393 1.1124 'International Tables Vol C Tables 4.2.6.8 and 6.1.1.4'
Br Br -0.2901 2.4595 'International Tables Vol C Tables 4.2.6.8 and 6.1.1.4'
P P 0.1023 0.0942 'International Tables Vol C Tables 4.2.6.8 and 6.1.1.4'
F F 0.0171 0.0103 'International Tables Vol C Tables 4.2.6.8 and 6.1.1.4'
N N 0.0061 0.0033 'International Tables Vol C Tables 4.2.6.8 and 6.1.1.4'

loop_
_geom_angle_atom_site_label_1
_geom_angle_atom_site_label_2
_geom_angle_atom_site_label_3
_geom_angle
P1 Ni1 Br1 89.12(2)
C1 Ni1 Br1 92.93(7)
C1 Ni1 P1 175.86(8)
C41 Ni1 Br1 170.90(11)
C41 Ni1 P1 89.70(9)
C41 Ni1 C1 88.83(11)
C23 P1 Ni1 116.42(9)
C29 P1 Ni1 112.23(8)
C29 P1 C23 101.73(12)
C35 P1 Ni1 111.92(9)
C35 P1 C23 108.99(12)
C35 P1 C29 104.46(12)
F1 P2 F2 91.28(17)
F1 P2 F5 88.28(16)
F3 P2 F1 89.7(2)
F3 P2 F2 88.21(14)
F3 P2 F4 90.3(3)
F3 P2 F5 90.86(14)
F4 P2 F1 179.0(2)
F4 P2 F2 89.66(16)
F4 P2 F5 90.77(16)
F5 P2 F2 178.98(15)
F6 P2 F1 90.3(2)
F6 P2 F2 90.11(15)
F6 P2 F3 178.32(16)
F6 P2 F4 89.7(2)
F6 P2 F5 90.82(14)
C1 N1 C2 123.3(2)
C1 N1 C5 118.9(2)
C5 N1 C2 117.8(2)
C1 N2 C4 123.4(2)
C1 N2 C14 119.3(2)
C14 N2 C4 117.3(2)
N1 C1 Ni1 122.58(19)
N2 C1 Ni1 117.25(18)
N2 C1 N1 120.1(2)
N1 C2 H2A 109.7
N1 C2 H2B 109.7
N1 C2 C3 110.0(2)
H2A C2 H2B 108.2
C3 C2 H2A 109.7
C3 C2 H2B 109.7
C2 C3 H3A 109.6
C2 C3 H3B 109.6
C2 C3 C4 110.4(2)
H3A C3 H3B 108.1
C4 C3 H3A 109.6
C4 C3 H3B 109.6
N2 C4 C3 109.4(2)
N2 C4 H4A 109.8
N2 C4 H4B 109.8
C3 C4 H4A 109.8
C3 C4 H4B 109.8
H4A C4 H4B 108.2
C6 C5 N1 118.8(3)
C6 C5 C10 121.9(3)
C10 C5 N1 119.2(2)
C5 C6 C11 121.6(3)
C7 C6 C5 117.9(3)
C7 C6 C11 120.4(3)
C6 C7 H7 119.3
C8 C7 C6 121.5(3)
C8 C7 H7 119.3
C7 C8 C9 119.5(3)
C7 C8 C12 121.0(4)
C9 C8 C12 119.5(4)
C8 C9 H9 119.3
C8 C9 C10 121.4(3)
C10 C9 H9 119.3
C5 C10 C13 121.6(3)
C9 C10 C5 117.2(3)
C9 C10 C13 121.2(3)
C6 C11 H11A 109.5
C6 C11 H11B 109.5
C6 C11 H11C 109.5
H11A C11 H11B 109.5
H11A C11 H11C 109.5
H11B C11 H11C 109.5
C8 C12 H12A 109.5
C8 C12 H12B 109.5
C8 C12 H12C 109.5
H12A C12 H12B 109.5
H12A C12 H12C 109.5
H12B C12 H12C 109.5
C10 C13 H13A 109.5
C10 C13 H13B 109.5
C10 C13 H13C 109.5
H13A C13 H13B 109.5
H13A C13 H13C 109.5
H13B C13 H13C 109.5
C15 C14 N2 118.7(2)
C15 C14 C19 121.9(3)
C19 C14 N2 119.3(2)
C14 C15 C20 121.8(3)
C16 C15 C14 118.0(3)
C16 C15 C20 120.1(3)
C15 C16 H16 119.0
C17 C16 C15 122.0(3)
C17 C16 H16 119.0
C16 C17 C21 120.0(3)
C18 C17 C16 118.1(3)
C18 C17 C21 121.9(3)
C17 C18 H18 118.5
C17 C18 C19 122.9(3)
C19 C18 H18 118.5
C14 C19 C22 123.1(3)
C18 C19 C14 116.8(3)
C18 C19 C22 119.9(3)
C15 C20 H20A 109.5
C15 C20 H20B 109.5
C15 C20 H20C 109.5
H20A C20 H20B 109.5
H20A C20 H20C 109.5
H20B C20 H20C 109.5
C17 C21 H21A 109.5
C17 C21 H21B 109.5
C17 C21 H21C 109.5
H21A C21 H21B 109.5
H21A C21 H21C 109.5
H21B C21 H21C 109.5
C19 C22 H22A 109.5
C19 C22 H22B 109.5
C19 C22 H22C 109.5
H22A C22 H22B 109.5
H22A C22 H22C 109.5
H22B C22 H22C 109.5
C24 C23 P1 121.4(2)
C24 C23 C28 119.4(3)
C28 C23 P1 119.2(2)
C23 C24 H24 119.9
C23 C24 C25 120.2(3)
C25 C24 H24 119.9
C24 C25 H25 119.8
C26 C25 C24 120.4(3)
C26 C25 H25 119.8
C25 C26 H26 119.9
C25 C26 C27 120.3(3)
C27 C26 H26 119.9
C26 C27 H27 120.0
C26 C27 C28 119.9(3)
C28 C27 H27 120.0
C23 C28 H28 120.1
C27 C28 C23 119.8(3)
C27 C28 H28 120.1
C30 C29 P1 118.3(2)
C34 C29 P1 122.3(2)
C34 C29 C30 119.3(2)
C29 C30 H30 119.7
C31 C30 C29 120.6(3)
C31 C30 H30 119.7
C30 C31 H31 120.2
C32 C31 C30 119.6(3)
C32 C31 H31 120.2
C31 C32 H32 119.7
C33 C32 C31 120.5(3)
C33 C32 H32 119.7
C32 C33 H33 120.0
C32 C33 C34 120.0(3)
C34 C33 H33 120.0
C29 C34 C33 120.0(3)
C29 C34 H34 120.0
C33 C34 H34 120.0
C36 C35 P1 121.8(2)
C40 C35 P1 118.9(2)
C40 C35 C36 119.2(3)
C35 C36 H36 120.0
C37 C36 C35 120.1(3)
C37 C36 H36 120.0
C36 C37 H37 120.0
C38 C37 C36 120.0(3)
C38 C37 H37 120.0
C37 C38 H38 119.9
C37 C38 C39 120.2(3)
C39 C38 H38 119.9
C38 C39 H39 119.9
C40 C39 C38 120.1(3)
C40 C39 H39 119.9
C35 C40 H40 119.9
C39 C40 C35 120.3(3)
C39 C40 H40 119.9
O1 C41 Ni1 176.2(3)

loop_
_geom_bond_atom_site_label_1
_geom_bond_atom_site_label_2
_geom_bond_distance
Br1 Ni1 2.2979(4)
Ni1 P1 2.2647(7)
Ni1 C1 1.962(2)
Ni1 C41 1.782(3)
P1 C23 1.829(3)
P1 C29 1.824(3)
P1 C35 1.815(3)
P2 F1 1.568(3)
P2 F2 1.597(2)
P2 F3 1.561(3)
P2 F4 1.564(3)
P2 F5 1.590(2)
P2 F6 1.548(3)
O1 C41 1.052(4)
N1 C1 1.334(3)
N1 C2 1.483(3)
N1 C5 1.444(3)
N2 C1 1.328(3)
N2 C4 1.486(3)
N2 C14 1.445(3)
C2 H2A 0.9900
C2 H2B 0.9900
C2 C3 1.511(4)
C3 H3A 0.9900
C3 H3B 0.9900
C3 C4 1.512(4)
C4 H4A 0.9900
C4 H4B 0.9900
C5 C6 1.401(4)
C5 C10 1.403(4)
C6 C7 1.384(5)
C6 C11 1.523(5)
C7 H7 0.9500
C7 C8 1.381(6)
C8 C9 1.390(5)
C8 C12 1.523(4)
C9 H9 0.9500
C9 C10 1.396(4)
C10 C13 1.502(4)
C11 H11A 0.9800
C11 H11B 0.9800
C11 H11C 0.9800
C12 H12A 0.9800
C12 H12B 0.9800
C12 H12C 0.9800
C13 H13A 0.9800
C13 H13B 0.9800
C13 H13C 0.9800
C14 C15 1.392(4)
C14 C19 1.410(4)
C15 C16 1.392(4)
C15 C20 1.507(4)
C16 H16 0.9500
C16 C17 1.386(5)
C17 C18 1.383(5)
C17 C21 1.508(4)
C18 H18 0.9500
C18 C19 1.391(4)
C19 C22 1.502(4)
C20 H20A 0.9800
C20 H20B 0.9800
C20 H20C 0.9800
C21 H21A 0.9800
C21 H21B 0.9800
C21 H21C 0.9800
C22 H22A 0.9800
C22 H22B 0.9800
C22 H22C 0.9800
C23 C24 1.384(4)
C23 C28 1.400(4)
C24 H24 0.9500
C24 C25 1.393(4)
C25 H25 0.9500
C25 C26 1.366(5)
C26 H26 0.9500
C26 C27 1.389(5)
C27 H27 0.9500
C27 C28 1.391(4)
C28 H28 0.9500
C29 C30 1.393(4)
C29 C34 1.388(4)
C30 H30 0.9500
C30 C31 1.389(4)
C31 H31 0.9500
C31 C32 1.382(5)
C32 H32 0.9500
C32 C33 1.380(4)
C33 H33 0.9500
C33 C34 1.396(4)
C34 H34 0.9500
C35 C36 1.395(4)
C35 C40 1.388(4)
C36 H36 0.9500
C36 C37 1.393(4)
C37 H37 0.9500
C37 C38 1.372(5)
C38 H38 0.9500
C38 C39 1.386(5)
C39 H39 0.9500
C39 C40 1.384(4)
C40 H40 0.9500

loop_
_geom_torsion_atom_site_label_1
_geom_torsion_atom_site_label_2
_geom_torsion_atom_site_label_3
_geom_torsion_atom_site_label_4
_geom_torsion
Ni1 P1 C23 C24 -21.7(3)
Ni1 P1 C23 C28 156.70(19)
Ni1 P1 C29 C30 -70.4(2)
Ni1 P1 C29 C34 105.2(2)
Ni1 P1 C35 C36 159.3(2)
Ni1 P1 C35 C40 -23.8(2)
P1 C23 C24 C25 -179.1(2)
P1 C23 C28 C27 179.9(2)
P1 C29 C30 C31 176.4(2)
P1 C29 C34 C33 -175.4(2)
P1 C35 C36 C37 175.2(2)
P1 C35 C40 C39 -175.5(2)
N1 C2 C3 C4 -50.8(3)
N1 C5 C6 C7 -173.9(2)
N1 C5 C6 C11 10.5(4)
N1 C5 C10 C9 173.8(2)
N1 C5 C10 C13 -9.3(4)
N2 C14 C15 C16 -178.3(2)
N2 C14 C15 C20 4.2(4)
N2 C14 C19 C18 178.1(2)
N2 C14 C19 C22 -6.6(4)
C1 N1 C2 C3 24.9(4)
C1 N1 C5 C6 89.8(3)
C1 N1 C5 C10 -92.8(3)
C1 N2 C4 C3 -27.2(4)
C1 N2 C14 C15 94.8(3)
C1 N2 C14 C19 -88.4(3)
C2 N1 C1 Ni1 179.1(2)
C2 N1 C1 N2 1.5(4)
C2 N1 C5 C6 -87.0(3)
C2 N1 C5 C10 90.4(3)
C2 C3 C4 N2 51.7(3)
C4 N2 C1 Ni1 -177.87(19)
C4 N2 C1 N1 -0.2(4)
C4 N2 C14 C15 -83.0(3)
C4 N2 C14 C19 93.7(3)
C5 N1 C1 Ni1 2.4(3)
C5 N1 C1 N2 -175.1(2)
C5 N1 C2 C3 -158.4(2)
C5 C6 C7 C8 -1.8(4)
C6 C5 C10 C9 -9.0(4)
C6 C5 C10 C13 167.9(3)
C6 C7 C8 C9 -4.5(5)
C6 C7 C8 C12 176.1(3)
C7 C8 C9 C10 4.3(5)
C8 C9 C10 C5 2.3(4)
C8 C9 C10 C13 -174.6(3)
C10 C5 C6 C7 8.8(4)
C10 C5 C6 C11 -166.7(3)
C11 C6 C7 C8 173.8(3)
C12 C8 C9 C10 -176.4(3)
C14 N2 C1 Ni1 4.4(3)
C14 N2 C1 N1 -177.9(2)
C14 N2 C4 C3 150.5(2)
C14 C15 C16 C17 -1.4(4)
C15 C14 C19 C18 -5.3(4)
C15 C14 C19 C22 170.0(3)
C15 C16 C17 C18 -1.7(4)
C15 C16 C17 C21 179.8(3)
C16 C17 C18 C19 1.4(5)
C17 C18 C19 C14 2.0(4)
C17 C18 C19 C22 -173.4(3)
C19 C14 C15 C16 5.0(4)
C19 C14 C15 C20 -172.4(3)
C20 C15 C16 C17 176.1(3)
C21 C17 C18 C19 179.9(3)
C23 P1 C29 C30 54.8(2)
C23 P1 C29 C34 -129.6(2)
C23 P1 C35 C36 29.1(3)
C23 P1 C35 C40 -154.0(2)
C23 C24 C25 C26 -1.5(5)
C24 C23 C28 C27 -1.6(4)
C24 C25 C26 C27 -0.5(5)
C25 C26 C27 C28 1.4(5)
C26 C27 C28 C23 -0.3(4)
C28 C23 C24 C25 2.5(4)
C29 P1 C23 C24 -144.0(2)
C29 P1 C23 C28 34.4(2)
C29 P1 C35 C36 -79.0(2)
C29 P1 C35 C40 97.9(2)
C29 C30 C31 C32 -0.4(4)
C30 C29 C34 C33 0.1(4)
C30 C31 C32 C33 -0.6(5)
C31 C32 C33 C34 1.5(5)
C32 C33 C34 C29 -1.2(4)
C34 C29 C30 C31 0.7(4)
C35 P1 C23 C24 106.0(2)
C35 P1 C23 C28 -75.6(2)
C35 P1 C29 C30 168.2(2)
C35 P1 C29 C34 -16.2(2)
C35 C36 C37 C38 0.6(5)
C36 C35 C40 C39 1.5(4)
C36 C37 C38 C39 0.7(5)
C37 C38 C39 C40 -0.9(5)
C38 C39 C40 C35 -0.2(5)
C40 C35 C36 C37 -1.7(4)
